data_1552281
loop_
_publ_author_name
'Detert, Heiner'
'Schollmeyer, Dieter'

_publ_section_title
;
 5,10-Dihydroindeno[2,1-<i>a</i>]indene
;
_journal_coeditor_code BT4085
_journal_issue 8
_journal_name_full IUCrData
_journal_page_first x191179
_journal_paper_doi 10.1107/S2414314619011799
_journal_volume 4
_journal_year 2019
_chemical_formula_iupac 'C16 H12'
_chemical_formula_moiety 'C16 H12'
_chemical_formula_sum 'C16 H12'
_chemical_formula_weight 204.26
_chemical_name_systematic
;
5,10-Dihydroindeno[2,1-<i>a</i>]indene
;
_space_group_crystal_system triclinic
_space_group_IT_number 2
_space_group_name_Hall '-P 1'
_space_group_name_H-M_alt 'P -1'
_symmetry_space_group_name_Hall '-P 1'
_symmetry_space_group_name_H-M 'P -1'
_atom_sites_solution_hydrogens geom
_atom_sites_solution_primary direct
_audit_creation_method SHELXL-2018/3
_cell_angle_alpha 99.733(11)
_cell_angle_beta 100.641(11)
_cell_angle_gamma 90.523(9)
_cell_formula_units_Z 4
_cell_length_a 7.5009(9)
_cell_length_b 7.6819(9)
_cell_length_c 19.387(3)
_cell_measurement_reflns_used 2411
_cell_measurement_temperature 193(2)
_cell_measurement_theta_max 27.96
_cell_measurement_theta_min 2.76
_cell_volume 1081.1(3)
_computing_cell_refinement
;
X-AREA (Stoe & Cie, 1996)
;
_computing_data_collection
;
X-AREA (Stoe & Cie, 1996)
;
_computing_data_reduction
;
X-RED (Stoe & Cie, 1996)
;
_computing_molecular_graphics
;
PLATON (Spek, 2009)
;
_computing_publication_material
;
SHELXL2018 (Sheldrick, 2015b)
;
_computing_structure_refinement
;
SHELXL2018 (Sheldrick, 2015b)
;
_computing_structure_solution
;
SHELXT2014 (Sheldrick, 2015a)
;
_diffrn_ambient_temperature 193(2)
_diffrn_detector 'image plate (34 cm diameter)'
_diffrn_detector_area_resol_mean 6.67
_diffrn_measured_fraction_theta_full 0.999
_diffrn_measured_fraction_theta_max 0.986
_diffrn_measurement_device '2-circle goniometer'
_diffrn_measurement_device_type 'Stoe IPDS 2T'
_diffrn_measurement_method 'rotation method'
_diffrn_radiation_type MoK\a
_diffrn_radiation_wavelength 0.71073
_diffrn_reflns_av_unetI/netI 0.0647
_diffrn_reflns_limit_h_max 9
_diffrn_reflns_limit_h_min -9
_diffrn_reflns_limit_k_max 10
_diffrn_reflns_limit_k_min -10
_diffrn_reflns_limit_l_max 25
_diffrn_reflns_limit_l_min -25
_diffrn_reflns_number 14443
_diffrn_reflns_theta_full 25.242
_diffrn_reflns_theta_max 28.378
_diffrn_reflns_theta_min 2.693
_diffrn_source 'sealed X-ray tube, 12 x 0.4 mm long-fine focus'
_exptl_absorpt_coefficient_mu 0.071
_exptl_absorpt_correction_type none
_exptl_crystal_colour colourless
_exptl_crystal_density_diffrn 1.255
_exptl_crystal_description plate
_exptl_crystal_F_000 432
_exptl_crystal_size_max 0.220
_exptl_crystal_size_mid 0.150
_exptl_crystal_size_min 0.040
_refine_diff_density_max 0.291
_refine_diff_density_min -0.211
_refine_ls_extinction_method none
_refine_ls_goodness_of_fit_ref 1.031
_refine_ls_hydrogen_treatment constr
_refine_ls_matrix_type full
_refine_ls_number_parameters 290
_refine_ls_number_reflns 14443
_refine_ls_number_restraints 0
_refine_ls_restrained_S_all 1.031
_refine_ls_R_factor_all 0.1351
_refine_ls_R_factor_gt 0.0560
_refine_ls_shift/su_max 0.000
_refine_ls_shift/su_mean 0.000
_refine_ls_structure_factor_coef Fsqd
_refine_ls_weighting_details 'w=1/[\s^2^(Fo^2^)+(0.0513P)^2^+0.1143P] where P=(Fo^2^+2Fc^2^)/3'
_refine_ls_weighting_scheme calc
_refine_ls_wR_factor_gt 0.1146
_refine_ls_wR_factor_ref 0.1413
_reflns_number_gt 7500
_reflns_number_total 14443
_reflns_threshold_expression 'I > 2\s(I)'
_cod_data_source_file bt4085sup1.cif
_cod_data_source_block I
_cod_original_cell_volume 1081.2(2)
_cod_database_code 1552281
_shelx_space_group_comment
;
The symmetry employed for this shelxl refinement is uniquely defined
by the following loop, which should always be used as a source of
symmetry information in preference to the above space-group names.
They are only intended as comments.
;
_shelx_estimated_absorpt_t_min 0.985
_shelx_estimated_absorpt_t_max 0.997

loop_
_space_group_symop_operation_xyz
'x, y, z'
'-x, -y, -z'

loop_
_atom_site_type_symbol
_atom_site_label
_atom_site_fract_x
_atom_site_fract_y
_atom_site_fract_z
_atom_site_U_iso_or_equiv
_atom_site_adp_type
_atom_site_calc_flag
_atom_site_occupancy
C C1A 0.6265(4) 0.1349(3) 0.58366(16) 0.0420(7) Uani d 1
H H1A 0.570270 0.239199 0.607100 0.050 Uiso calc 1
H H1B 0.758394 0.160278 0.588948 0.050 Uiso calc 1
C C2A 0.5377(3) 0.0821(3) 0.50682(15) 0.0379(7) Uani d 1
C C3A 0.5094(3) 0.1575(3) 0.44194(16) 0.0371(7) Uani d 1
C C4A 0.5622(3) 0.3197(3) 0.42737(17) 0.0424(7) Uani d 1
H H4A 0.627703 0.406985 0.464147 0.051 Uiso calc 1
C C5A 0.5171(4) 0.3509(4) 0.35798(18) 0.0463(8) Uani d 1
H H5A 0.553328 0.460341 0.347082 0.056 Uiso calc 1
C C6A 0.4206(4) 0.2254(4) 0.30472(18) 0.0475(8) Uani d 1
H H6A 0.390593 0.250000 0.257642 0.057 Uiso calc 1
C C7A 0.3663(4) 0.0633(4) 0.31857(17) 0.0461(8) Uani d 1
H H7A 0.299603 -0.022537 0.281531 0.055 Uiso calc 1
C C8A 0.4111(3) 0.0299(3) 0.38696(16) 0.0396(7) Uani d 1
C C1B 0.9607(4) 0.6291(3) 0.58564(17) 0.0485(8) Uani d 1
H H1C 0.834972 0.652170 0.592501 0.058 Uiso calc 1
H H1D 1.040849 0.733646 0.609137 0.058 Uiso calc 1
C C2B 0.9702(4) 0.5806(3) 0.50825(17) 0.0428(7) Uani d 1
C C3B 0.9306(3) 0.6610(3) 0.44363(17) 0.0416(7) Uani d 1
C C4B 0.8648(4) 0.8222(3) 0.43136(18) 0.0472(8) Uani d 1
H H4B 0.837765 0.907055 0.469307 0.057 Uiso calc 1
C C5B 0.8391(4) 0.8579(4) 0.36300(19) 0.0512(8) Uani d 1
H H5B 0.792298 0.967956 0.353938 0.061 Uiso calc 1
C C6B 0.8799(4) 0.7372(4) 0.30744(19) 0.0523(8) Uani d 1
H H6B 0.862114 0.765677 0.260901 0.063 Uiso calc 1
C C7B 0.9472(4) 0.5735(4) 0.3191(2) 0.0537(9) Uani d 1
H H7B 0.974921 0.489898 0.280873 0.064 Uiso calc 1
C C8B 0.9724(3) 0.5359(3) 0.38743(18) 0.0439(7) Uani d 1
C C1C 0.6484(4) 0.4528(4) 0.08155(17) 0.0491(8) Uani d 1
H H1E 0.760177 0.527069 0.102405 0.059 Uiso calc 1
H H1F 0.670975 0.328768 0.087230 0.059 Uiso calc 1
C C2C 0.5827(3) 0.4677(3) 0.00581(17) 0.0422(7) Uani d 1
C C3C 0.6498(4) 0.4309(3) -0.06130(17) 0.0422(7) Uani d 1
C C4C 0.8104(4) 0.3624(3) -0.07899(18) 0.0506(8) Uani d 1
H H4C 0.903217 0.330126 -0.043541 0.061 Uiso calc 1
C C5C 0.8316(4) 0.3425(3) -0.14959(19) 0.0530(8) Uani d 1
H H5C 0.939557 0.295384 -0.162728 0.064 Uiso calc 1
C C6C 0.6969(4) 0.3906(4) -0.20061(19) 0.0537(8) Uani d 1
H H6C 0.713696 0.377195 -0.248581 0.064 Uiso calc 1
C C7C 0.5370(4) 0.4585(4) -0.18306(19) 0.0512(8) Uani d 1
H H7C 0.445029 0.491165 -0.218706 0.061 Uiso calc 1
C C8C 0.5134(4) 0.4776(3) -0.11433(17) 0.0429(7) Uani d 1
C C1D 0.1447(4) 0.1273(4) 0.08064(18) 0.0545(8) Uani d 1
H H1G 0.168542 0.255730 0.083898 0.065 Uiso calc 1
H H1H 0.255170 0.074407 0.103547 0.065 Uiso calc 1
C C2D 0.0818(4) 0.0383(3) 0.00570(18) 0.0461(8) Uani d 1
C C3D 0.1529(4) 0.0084(3) -0.06117(18) 0.0451(7) Uani d 1
C C4D 0.3153(4) 0.0594(3) -0.07869(19) 0.0525(8) Uani d 1
H H4D 0.406367 0.127811 -0.043834 0.063 Uiso calc 1
C C5D 0.3409(4) 0.0080(4) -0.1484(2) 0.0555(8) Uani d 1
H H5D 0.450338 0.041999 -0.161536 0.067 Uiso calc 1
C C6D 0.2082(5) -0.0922(4) -0.1985(2) 0.0569(9) Uani d 1
H H6D 0.227975 -0.128483 -0.245749 0.068 Uiso calc 1
C C7D 0.0464(4) -0.1404(4) -0.18077(19) 0.0538(8) Uani d 1
H H7D -0.044961 -0.208078 -0.215738 0.065 Uiso calc 1
C C8D 0.0193(4) -0.0903(3) -0.11304(19) 0.0467(8) Uani d 1

loop_
_atom_site_aniso_label
_atom_site_aniso_U_11
_atom_site_aniso_U_22
_atom_site_aniso_U_33
_atom_site_aniso_U_12
_atom_site_aniso_U_13
_atom_site_aniso_U_23
C1A 0.0377(15) 0.0378(14) 0.0459(19) -0.0018(11) 0.0034(13) -0.0003(12)
C2A 0.0280(14) 0.0375(14) 0.046(2) 0.0033(11) 0.0065(13) 0.0017(13)
C3A 0.0260(13) 0.0400(14) 0.045(2) 0.0029(10) 0.0086(13) 0.0063(13)
C4A 0.0326(14) 0.0404(15) 0.052(2) -0.0012(11) 0.0064(14) 0.0024(14)
C5A 0.0391(16) 0.0437(16) 0.059(2) 0.0007(12) 0.0120(15) 0.0131(15)
C6A 0.0438(17) 0.0529(17) 0.046(2) 0.0044(13) 0.0081(15) 0.0107(15)
C7A 0.0433(17) 0.0443(16) 0.047(2) 0.0017(12) 0.0047(15) 0.0003(14)
C8A 0.0309(14) 0.0378(14) 0.050(2) 0.0030(11) 0.0107(14) 0.0028(13)
C1B 0.0444(17) 0.0417(15) 0.058(2) 0.0015(12) 0.0159(15) -0.0037(13)
C2B 0.0300(13) 0.0409(14) 0.055(2) -0.0026(10) 0.0113(13) -0.0038(14)
C3B 0.0285(14) 0.0421(15) 0.054(2) -0.0032(11) 0.0119(14) 0.0043(14)
C4B 0.0367(15) 0.0449(16) 0.060(2) 0.0036(12) 0.0139(15) 0.0048(15)
C5B 0.0392(16) 0.0478(17) 0.068(3) 0.0023(12) 0.0127(16) 0.0111(16)
C6B 0.0483(18) 0.0549(18) 0.055(2) -0.0045(14) 0.0114(16) 0.0123(16)
C7B 0.0486(18) 0.0484(18) 0.062(3) -0.0057(14) 0.0153(17) -0.0023(16)
C8B 0.0325(14) 0.0396(15) 0.058(2) -0.0045(11) 0.0101(14) 0.0017(14)
C1C 0.0473(17) 0.0473(16) 0.051(2) 0.0010(13) -0.0026(15) 0.0165(14)
C2C 0.0426(15) 0.0292(13) 0.051(2) -0.0031(11) -0.0029(15) 0.0103(13)
C3C 0.0506(17) 0.0307(14) 0.046(2) -0.0035(12) 0.0108(15) 0.0083(13)
C4C 0.0574(19) 0.0395(15) 0.055(2) 0.0042(13) 0.0067(17) 0.0138(15)
C5C 0.057(2) 0.0428(16) 0.060(2) 0.0033(13) 0.0187(18) 0.0043(15)
C6C 0.066(2) 0.0473(17) 0.048(2) -0.0080(15) 0.0156(18) 0.0038(15)
C7C 0.0547(19) 0.0494(17) 0.047(2) -0.0093(14) 0.0039(16) 0.0083(15)
C8C 0.0464(17) 0.0334(14) 0.047(2) -0.0053(12) 0.0060(15) 0.0067(13)
C1D 0.0495(18) 0.0459(16) 0.062(2) -0.0013(13) -0.0032(16) 0.0057(15)
C2D 0.0440(16) 0.0286(14) 0.059(2) 0.0023(11) -0.0074(16) 0.0065(14)
C3D 0.0525(18) 0.0321(14) 0.053(2) 0.0110(12) 0.0115(16) 0.0130(13)
C4D 0.0554(19) 0.0352(15) 0.063(3) -0.0011(13) 0.0002(17) 0.0086(15)
C5D 0.055(2) 0.0489(17) 0.069(3) 0.0053(14) 0.0181(18) 0.0218(17)
C6D 0.068(2) 0.0544(18) 0.051(2) 0.0175(16) 0.0114(19) 0.0142(16)
C7D 0.0508(19) 0.0484(17) 0.058(2) 0.0094(14) -0.0006(17) 0.0090(16)
C8D 0.0456(17) 0.0354(15) 0.058(2) 0.0071(12) 0.0029(16) 0.0117(14)

loop_
_atom_type_symbol
_atom_type_description
_atom_type_scat_dispersion_real
_atom_type_scat_dispersion_imag
_atom_type_scat_source
C C 0.0033 0.0016 'International Tables Vol C Tables 4.2.6.8 and 6.1.1.4'
H H 0.0000 0.0000 'International Tables Vol C Tables 4.2.6.8 and 6.1.1.4'

loop_
_geom_angle_atom_site_label_1
_geom_angle_atom_site_label_2
_geom_angle_atom_site_label_3
_geom_angle_site_symmetry_1
_geom_angle_site_symmetry_3
_geom_angle
C2A C1A C8A . 2_656 101.2(2)
C2A C1A H1A . . 111.5
C8A C1A H1A 2_656 . 111.5
C2A C1A H1B . . 111.5
C8A C1A H1B 2_656 . 111.5
H1A C1A H1B . . 109.3
C2A C2A C3A 2_656 . 109.8(3)
C2A C2A C1A 2_656 . 111.8(3)
C3A C2A C1A . . 138.4(2)
C4A C3A C8A . . 120.1(3)
C4A C3A C2A . . 132.5(3)
C8A C3A C2A . . 107.5(2)
C5A C4A C3A . . 118.5(3)
C5A C4A H4A . . 120.7
C3A C4A H4A . . 120.7
C6A C5A C4A . . 120.9(3)
C6A C5A H5A . . 119.6
C4A C5A H5A . . 119.6
C5A C6A C7A . . 121.2(3)
C5A C6A H6A . . 119.4
C7A C6A H6A . . 119.4
C8A C7A C6A . . 118.6(3)
C8A C7A H7A . . 120.7
C6A C7A H7A . . 120.7
C7A C8A C3A . . 120.7(3)
C7A C8A C1A . 2_656 129.7(3)
C3A C8A C1A . 2_656 109.6(3)
C2B C1B C8B . 2_766 101.0(2)
C2B C1B H1C . . 111.6
C8B C1B H1C 2_766 . 111.6
C2B C1B H1D . . 111.6
C8B C1B H1D 2_766 . 111.6
H1C C1B H1D . . 109.4
C2B C2B C3B 2_766 . 109.3(4)
C2B C2B C1B 2_766 . 112.7(4)
C3B C2B C1B . . 138.0(2)
C4B C3B C8B . . 120.6(3)
C4B C3B C2B . . 132.7(3)
C8B C3B C2B . . 106.7(2)
C5B C4B C3B . . 118.7(3)
C5B C4B H4B . . 120.7
C3B C4B H4B . . 120.7
C4B C5B C6B . . 121.5(3)
C4B C5B H5B . . 119.3
C6B C5B H5B . . 119.3
C5B C6B C7B . . 120.5(3)
C5B C6B H6B . . 119.7
C7B C6B H6B . . 119.7
C8B C7B C6B . . 118.5(3)
C8B C7B H7B . . 120.7
C6B C7B H7B . . 120.7
C7B C8B C3B . . 120.2(3)
C7B C8B C1B . 2_766 129.5(3)
C3B C8B C1B . 2_766 110.3(3)
C2C C1C C8C . 2_665 100.7(2)
C2C C1C H1E . . 111.6
C8C C1C H1E 2_665 . 111.6
C2C C1C H1F . . 111.6
C8C C1C H1F 2_665 . 111.6
H1E C1C H1F . . 109.4
C2C C2C C3C 2_665 . 109.6(3)
C2C C2C C1C 2_665 . 113.0(4)
C3C C2C C1C . . 137.4(2)
C4C C3C C8C . . 120.1(3)
C4C C3C C2C . . 133.1(3)
C8C C3C C2C . . 106.8(2)
C5C C4C C3C . . 118.6(3)
C5C C4C H4C . . 120.7
C3C C4C H4C . . 120.7
C6C C5C C4C . . 120.4(3)
C6C C5C H5C . . 119.8
C4C C5C H5C . . 119.8
C5C C6C C7C . . 121.1(3)
C5C C6C H6C . . 119.5
C7C C6C H6C . . 119.5
C8C C7C C6C . . 119.3(3)
C8C C7C H7C . . 120.3
C6C C7C H7C . . 120.3
C7C C8C C3C . . 120.5(3)
C7C C8C C1C . 2_665 129.5(3)
C3C C8C C1C . 2_665 109.9(3)
C2D C1D C8D . 2 100.7(2)
C2D C1D H1G . . 111.6
C8D C1D H1G 2 . 111.6
C2D C1D H1H . . 111.6
C8D C1D H1H 2 . 111.6
H1G C1D H1H . . 109.4
C2D C2D C3D 2 . 109.2(4)
C2D C2D C1D 2 . 113.2(4)
C3D C2D C1D . . 137.5(2)
C4D C3D C8D . . 120.2(3)
C4D C3D C2D . . 132.9(3)
C8D C3D C2D . . 106.9(3)
C5D C4D C3D . . 118.5(3)
C5D C4D H4D . . 120.8
C3D C4D H4D . . 120.8
C6D C5D C4D . . 120.3(3)
C6D C5D H5D . . 119.8
C4D C5D H5D . . 119.8
C5D C6D C7D . . 120.7(3)
C5D C6D H6D . . 119.6
C7D C6D H6D . . 119.6
C8D C7D C6D . . 119.6(3)
C8D C7D H7D . . 120.2
C6D C7D H7D . . 120.2
C7D C8D C3D . . 120.7(3)
C7D C8D C1D . 2 129.4(3)
C3D C8D C1D . 2 109.9(3)

loop_
_geom_bond_atom_site_label_1
_geom_bond_atom_site_label_2
_geom_bond_site_symmetry_2
_geom_bond_distance
C1A C2A . 1.500(4)
C1A C8A 2_656 1.518(4)
C1A H1A . 0.9900
C1A H1B . 0.9900
C2A C2A 2_656 1.341(4)
C2A C3A . 1.453(4)
C3A C4A . 1.393(3)
C3A C8A . 1.408(4)
C4A C5A . 1.387(4)
C4A H4A . 0.9500
C5A C6A . 1.376(4)
C5A H5A . 0.9500
C6A C7A . 1.390(4)
C6A H6A . 0.9500
C7A C8A . 1.374(4)
C7A H7A . 0.9500
C1B C2B . 1.499(4)
C1B C8B 2_766 1.506(4)
C1B H1C . 0.9900
C1B H1D . 0.9900
C2B C2B 2_766 1.329(5)
C2B C3B . 1.472(4)
C3B C4B . 1.379(4)
C3B C8B . 1.410(4)
C4B C5B . 1.378(4)
C4B H4B . 0.9500
C5B C6B . 1.379(4)
C5B H5B . 0.9500
C6B C7B . 1.397(4)
C6B H6B . 0.9500
C7B C8B . 1.384(4)
C7B H7B . 0.9500
C1C C2C . 1.484(4)
C1C C8C 2_665 1.531(4)
C1C H1E . 0.9900
C1C H1F . 0.9900
C2C C2C 2_665 1.335(5)
C2C C3C . 1.465(4)
C3C C4C . 1.396(4)
C3C C8C . 1.406(4)
C4C C5C . 1.390(4)
C4C H4C . 0.9500
C5C C6C . 1.377(4)
C5C H5C . 0.9500
C6C C7C . 1.388(4)
C6C H6C . 0.9500
C7C C8C . 1.360(4)
C7C H7C . 0.9500
C1D C2D . 1.485(4)
C1D C8D 2 1.526(4)
C1D H1G . 0.9900
C1D H1H . 0.9900
C2D C2D 2 1.321(5)
C2D C3D . 1.475(4)
C3D C4D . 1.393(4)
C3D C8D . 1.395(4)
C4D C5D . 1.392(4)
C4D H4D . 0.9500
C5D C6D . 1.380(4)
C5D H5D . 0.9500
C6D C7D . 1.385(4)
C6D H6D . 0.9500
C7D C8D . 1.357(4)
C7D H7D . 0.9500

loop_
_geom_torsion_atom_site_label_1
_geom_torsion_atom_site_label_2
_geom_torsion_atom_site_label_3
_geom_torsion_atom_site_label_4
_geom_torsion_site_symmetry_1
_geom_torsion_site_symmetry_4
_geom_torsion
C8A C1A C2A C2A 2_656 2_656 -0.1(3)
C8A C1A C2A C3A 2_656 . -179.9(3)
C2A C2A C3A C4A 2_656 . -178.8(3)
C1A C2A C3A C4A . . 1.0(5)
C2A C2A C3A C8A 2_656 . 0.1(3)
C1A C2A C3A C8A . . 179.9(3)
C8A C3A C4A C5A . . -0.5(4)
C2A C3A C4A C5A . . 178.3(3)
C3A C4A C5A C6A . . 0.7(4)
C4A C5A C6A C7A . . -0.4(4)
C5A C6A C7A C8A . . -0.1(4)
C6A C7A C8A C3A . . 0.3(4)
C6A C7A C8A C1A . 2_656 -178.5(2)
C4A C3A C8A C7A . . 0.0(4)
C2A C3A C8A C7A . . -179.1(2)
C4A C3A C8A C1A . 2_656 179.0(2)
C2A C3A C8A C1A . 2_656 -0.1(3)
C8B C1B C2B C2B 2_766 2_766 0.2(4)
C8B C1B C2B C3B 2_766 . 179.7(3)
C2B C2B C3B C4B 2_766 . 179.1(3)
C1B C2B C3B C4B . . -0.4(5)
C2B C2B C3B C8B 2_766 . -0.4(4)
C1B C2B C3B C8B . . -179.9(3)
C8B C3B C4B C5B . . 0.6(4)
C2B C3B C4B C5B . . -178.9(3)
C3B C4B C5B C6B . . -0.9(4)
C4B C5B C6B C7B . . 0.7(4)
C5B C6B C7B C8B . . -0.3(4)
C6B C7B C8B C3B . . 0.0(4)
C6B C7B C8B C1B . 2_766 178.9(3)
C4B C3B C8B C7B . . -0.2(4)
C2B C3B C8B C7B . . 179.4(2)
C4B C3B C8B C1B . 2_766 -179.3(2)
C2B C3B C8B C1B . 2_766 0.3(3)
C8C C1C C2C C2C 2_665 2_665 0.0(4)
C8C C1C C2C C3C 2_665 . -180.0(3)
C2C C2C C3C C4C 2_665 . -179.4(3)
C1C C2C C3C C4C . . 0.6(5)
C2C C2C C3C C8C 2_665 . 0.0(3)
C1C C2C C3C C8C . . -180.0(3)
C8C C3C C4C C5C . . 0.2(4)
C2C C3C C4C C5C . . 179.5(3)
C3C C4C C5C C6C . . 0.4(4)
C4C C5C C6C C7C . . -0.5(4)
C5C C6C C7C C8C . . 0.0(4)
C6C C7C C8C C3C . . 0.6(4)
C6C C7C C8C C1C . 2_665 -179.6(2)
C4C C3C C8C C7C . . -0.7(4)
C2C C3C C8C C7C . . 179.8(2)
C4C C3C C8C C1C . 2_665 179.5(2)
C2C C3C C8C C1C . 2_665 0.0(3)
C8D C1D C2D C2D 2 2 -0.7(4)
C8D C1D C2D C3D 2 . -179.7(3)
C2D C2D C3D C4D 2 . 179.8(3)
C1D C2D C3D C4D . . -1.2(5)
C2D C2D C3D C8D 2 . 0.4(4)
C1D C2D C3D C8D . . 179.4(3)
C8D C3D C4D C5D . . -0.8(4)
C2D C3D C4D C5D . . 179.9(3)
C3D C4D C5D C6D . . -0.4(4)
C4D C5D C6D C7D . . 1.2(4)
C5D C6D C7D C8D . . -0.8(4)
C6D C7D C8D C3D . . -0.3(4)
C6D C7D C8D C1D . 2 -179.6(3)
C4D C3D C8D C7D . . 1.1(4)
C2D C3D C8D C7D . . -179.4(2)
C4D C3D C8D C1D . 2 -179.5(2)
C2D C3D C8D C1D . 2 0.0(3)

_cod_database_fobs_code 1552281
